data_2216440
loop_
_publ_author_name
'Mohammadnezhad, Gholamhossein Sh.'
'Amini, Mostafa M.'
'Khavasi, Hamid Reza'
'Ng, Seik Weng'

_publ_section_title Hexa-\m~2~-isopropoxido-\k^12^<i>O</i>:<i>O</i>-hexaisopropoxidotetraaluminium(III)
_journal_coeditor_code FJ2066
_journal_issue 12
_journal_name_full 'Acta Crystallographica Section E'
_journal_page_first m3049
_journal_page_last m3049
_journal_paper_doi 10.1107/S1600536807057728
_journal_volume 63
_journal_year 2007
_chemical_formula_iupac '[Al4 (C3 H7 O)12]'
_chemical_formula_moiety 'C36 H84 Al4 O12'
_chemical_formula_sum 'C36 H84 Al4 O12'
_chemical_formula_weight 816.95
_chemical_name_systematic
;
Hexa-\m~2~-isopropoxido-\k^12^<i>O</i>:<i>O</i>-
hexaisopropoxidotetraaluminium(III)
;
_space_group_IT_number 96
_symmetry_cell_setting tetragonal
_symmetry_space_group_name_Hall 'P 4nw 2abw'
_symmetry_space_group_name_H-M 'P 43 21 2'
_atom_sites_solution_hydrogens geom
_atom_sites_solution_primary direct
_atom_sites_solution_secondary difmap
_audit_creation_method SHELXL-97
_cell_angle_alpha 90.00
_cell_angle_beta 90.00
_cell_angle_gamma 90.00
_cell_formula_units_Z 4
_cell_length_a 12.331(2)
_cell_length_b 12.331(2)
_cell_length_c 31.641(6)
_cell_measurement_reflns_used 5826
_cell_measurement_temperature 293(2)
_cell_measurement_theta_max 29.2
_cell_measurement_theta_min 1.8
_cell_volume 4811.1(14)
_computing_cell_refinement 'X-AREA (Stoe & Cie, 2005)'
_computing_data_collection 'X-RED32 (Stoe & Cie, 2001)'
_computing_data_reduction 'X-AREA (Stoe & Cie, 2005)'
_computing_molecular_graphics 'X-Seed (Barbour, 2001)'
_computing_publication_material 'publCIF (Westrip, 2007)'
_computing_structure_refinement 'SHELXL97 (Sheldrick, 1997)'
_computing_structure_solution 'SHELXS97 (Sheldrick, 1997\\bbr00)'
_diffrn_ambient_temperature 293(2)
_diffrn_measured_fraction_theta_full 0.990
_diffrn_measured_fraction_theta_max 0.990
_diffrn_measurement_device_type 'Stoe IPDS-II imaging-plate'
_diffrn_measurement_method 'Rotation method'
_diffrn_radiation_monochromator graphite
_diffrn_radiation_source 'medium-focus sealed tube'
_diffrn_radiation_type MoK\a
_diffrn_radiation_wavelength 0.71073
_diffrn_reflns_av_R_equivalents 0.0349
_diffrn_reflns_av_sigmaI/netI 0.0300
_diffrn_reflns_limit_h_max 16
_diffrn_reflns_limit_h_min -16
_diffrn_reflns_limit_k_max 16
_diffrn_reflns_limit_k_min -5
_diffrn_reflns_limit_l_max 43
_diffrn_reflns_limit_l_min -35
_diffrn_reflns_number 15084
_diffrn_reflns_theta_full 29.16
_diffrn_reflns_theta_max 29.16
_diffrn_reflns_theta_min 1.77
_exptl_absorpt_coefficient_mu 0.147
_exptl_absorpt_correction_T_max 0.955
_exptl_absorpt_correction_T_min 0.937
_exptl_absorpt_correction_type analytical
_exptl_absorpt_process_details '(X-SHAPE; Stoe & Cie, 2003)'
_exptl_crystal_colour Colorless
_exptl_crystal_density_diffrn 1.128
_exptl_crystal_density_method 'not measured'
_exptl_crystal_description 'Irregular block'
_exptl_crystal_F_000 1792
_exptl_crystal_size_max 0.50
_exptl_crystal_size_mid 0.50
_exptl_crystal_size_min 0.45
_refine_diff_density_max 0.226
_refine_diff_density_min -0.275
_refine_ls_abs_structure_details 'Flack (Flack, 1983), 2626 Friedel pairs'
_refine_ls_abs_structure_Flack 0.00(10)
_refine_ls_extinction_method none
_refine_ls_goodness_of_fit_ref 1.052
_refine_ls_hydrogen_treatment constr
_refine_ls_matrix_type full
_refine_ls_number_parameters 236
_refine_ls_number_reflns 6434
_refine_ls_number_restraints 0
_refine_ls_restrained_S_all 1.052
_refine_ls_R_factor_all 0.0438
_refine_ls_R_factor_gt 0.0390
_refine_ls_shift/su_max 0.001
_refine_ls_shift/su_mean <0.001
_refine_ls_structure_factor_coef Fsqd
_refine_ls_weighting_details 'calc w=1/[\s^2^(Fo^2^)+(0.0478P)^2^+1.3524P] where P=(Fo^2^+2Fc^2^)/3'
_refine_ls_weighting_scheme calc
_refine_ls_wR_factor_gt 0.0952
_refine_ls_wR_factor_ref 0.0981
_reflns_number_gt 5960
_reflns_number_total 6434
_reflns_threshold_expression I>2\s(I)
_cod_data_source_file fj2066.cif
_cod_data_source_block I
_cod_depositor_comments
;
The following automatic conversions were performed:
'_symmetry_cell_setting' value 'Tetragonal' changed to 'tetragonal'
according to '/home/saulius/struct/CIF-dictionaries/cif_core.dic'
dictionary named 'cif_core.dic' version 2.4.1 from
2010-06-29.

'_exptl_absorpt_correction_type' value 'Analytical' changed
to 'analytical' according to
'/home/saulius/struct/CIF-dictionaries/cif_core.dic' dictionary named
'cif_core.dic' version 2.4.1 from 2010-06-29.

Automatic conversion script
Id: cif_fix_enum 1527 2010-12-29 10:47:43Z saulius 

The following automatic conversions were performed:

'_symmetry_cell_setting' value 'Tetragonal' changed to 'tetragonal'
according to /home/saulius/struct/CIF-dictionaries/cif_core.dic
dictionary named 'cif_core.dic' version 2.4.1 from
2010-06-29.

'_exptl_absorpt_correction_type' value 'Analytical'
changed to 'analytical' according to
/home/saulius/struct/CIF-dictionaries/cif_core.dic dictionary named
'cif_core.dic' version 2.4.1 from 2010-06-29.

Automatic conversion script
Id: cif_fix_values 1715 2011-07-08 13:25:40Z adriana 
;
_cod_database_code 2216440
_cod_database_fobs_code 2216440

loop_
_symmetry_equiv_pos_as_xyz
'x, y, z'
'x+1/2, -y+1/2, -z+1/4'
'-x, -y, z+1/2'
'-x+1/2, y+1/2, -z+3/4'
'y, x, -z'
'y+1/2, -x+1/2, z+1/4'
'-y+1/2, x+1/2, z+3/4'
'-y, -x, -z+1/2'

loop_
_atom_site_type_symbol
_atom_site_label
_atom_site_fract_x
_atom_site_fract_y
_atom_site_fract_z
_atom_site_U_iso_or_equiv
_atom_site_adp_type
_atom_site_calc_flag
_atom_site_refinement_flags
_atom_site_occupancy
Al Al1 0.20008(4) 1.20008(4) 0.0000 0.02227(13) Uani d S 1
Al Al2 0.03496(4) 1.03496(4) 0.0000 0.01840(12) Uani d S 1
Al Al3 0.02619(4) 0.88003(4) 0.067181(14) 0.02167(10) Uani d . 1
O O1 0.33153(10) 1.16747(11) 0.01112(4) 0.0313(3) Uani d . 1
O O2 0.09447(9) 1.15025(9) 0.03410(3) 0.0212(2) Uani d . 1
O O3 0.12112(9) 0.92722(9) 0.02795(3) 0.0206(2) Uani d . 1
O O4 -0.06114(9) 0.97909(9) 0.04264(3) 0.0213(2) Uani d . 1
O O5 0.04236(11) 0.91991(11) 0.11805(4) 0.0333(3) Uani d . 1
O O6 0.00240(11) 0.74607(10) 0.05657(4) 0.0314(3) Uani d . 1
C C1 0.48650(17) 1.27513(19) -0.00848(7) 0.0456(5) Uani d . 1
H H1A 0.4402 1.3279 -0.0216 0.068 Uiso calc R 1
H H1B 0.5086 1.2225 -0.0291 0.068 Uiso calc R 1
H H1C 0.5494 1.3106 0.0029 0.068 Uiso calc R 1
C C2 0.42514(14) 1.21869(15) 0.02697(6) 0.0319(4) Uani d . 1
H H2 0.4033 1.2731 0.0479 0.038 Uiso calc R 1
C C3 0.49532(18) 1.1342(2) 0.04860(8) 0.0488(5) Uani d . 1
H H3A 0.4546 1.0999 0.0707 0.073 Uiso calc R 1
H H3B 0.5583 1.1685 0.0604 0.073 Uiso calc R 1
H H3C 0.5175 1.0806 0.0283 0.073 Uiso calc R 1
C C4 0.00339(18) 1.28344(18) 0.07859(6) 0.0395(4) Uani d . 1
H H4A -0.0648 1.2659 0.0656 0.059 Uiso calc R 1
H H4B 0.0369 1.3420 0.0635 0.059 Uiso calc R 1
H H4C -0.0085 1.3048 0.1074 0.059 Uiso calc R 1
C C5 0.07732(14) 1.18432(14) 0.07744(5) 0.0254(3) Uani d . 1
H H5 0.0430 1.1251 0.0932 0.031 Uiso calc R 1
C C6 0.18536(16) 1.21142(16) 0.09791(6) 0.0346(4) Uani d . 1
H H6A 0.2316 1.1488 0.0972 0.052 Uiso calc R 1
H H6B 0.1736 1.2328 0.1267 0.052 Uiso calc R 1
H H6C 0.2192 1.2698 0.0828 0.052 Uiso calc R 1
C C7 0.25561(15) 0.79397(15) 0.00599(6) 0.0322(4) Uani d . 1
H H7A 0.2264 0.7945 -0.0221 0.048 Uiso calc R 1
H H7B 0.2204 0.7385 0.0223 0.048 Uiso calc R 1
H H7C 0.3321 0.7796 0.0048 0.048 Uiso calc R 1
C C8 0.23637(13) 0.90413(14) 0.02667(5) 0.0248(3) Uani d . 1
H H8 0.2729 0.9603 0.0100 0.030 Uiso calc R 1
C C9 0.28248(15) 0.90408(17) 0.07120(6) 0.0341(4) Uani d . 1
H H9A 0.2702 0.9736 0.0840 0.051 Uiso calc R 1
H H9B 0.3590 0.8898 0.0701 0.051 Uiso calc R 1
H H9C 0.2474 0.8488 0.0876 0.051 Uiso calc R 1
C C10 -0.19215(17) 1.0540(2) 0.09220(7) 0.0432(5) Uani d . 1
H H10A -0.1545 1.1221 0.0911 0.065 Uiso calc R 1
H H10B -0.1642 1.0113 0.1151 0.065 Uiso calc R 1
H H10C -0.2681 1.0668 0.0965 0.065 Uiso calc R 1
C C11 -0.17585(13) 0.99427(14) 0.05127(5) 0.0259(3) Uani d . 1
H H11 -0.2068 1.0382 0.0284 0.031 Uiso calc R 1
C C12 -0.23402(17) 0.88716(19) 0.05205(7) 0.0443(5) Uani d . 1
H H12A -0.2225 0.8501 0.0257 0.066 Uiso calc R 1
H H12B -0.3102 0.8992 0.0561 0.066 Uiso calc R 1
H H12C -0.2064 0.8437 0.0748 0.066 Uiso calc R 1
C C13 0.0016(2) 0.8282(2) 0.18290(7) 0.0537(6) Uani d . 1
H H13A -0.0136 0.7621 0.1680 0.081 Uiso calc R 1
H H13B -0.0641 0.8690 0.1862 0.081 Uiso calc R 1
H H13C 0.0309 0.8114 0.2102 0.081 Uiso calc R 1
C C14 0.08284(16) 0.89431(16) 0.15819(5) 0.0315(4) Uani d . 1
H H14 0.1498 0.8523 0.1550 0.038 Uiso calc R 1
C C15 0.1084(2) 0.99959(18) 0.18109(6) 0.0459(5) Uani d . 1
H H15A 0.1598 1.0407 0.1649 0.069 Uiso calc R 1
H H15B 0.1386 0.9836 0.2084 0.069 Uiso calc R 1
H H15C 0.0430 1.0409 0.1845 0.069 Uiso calc R 1
C C16 -0.0992(2) 0.58198(18) 0.05267(8) 0.0489(5) Uani d . 1
H H16A -0.1571 0.6202 0.0389 0.073 Uiso calc R 1
H H16B -0.1287 0.5242 0.0694 0.073 Uiso calc R 1
H H16C -0.0510 0.5525 0.0318 0.073 Uiso calc R 1
C C17 -0.03744(16) 0.65919(14) 0.08080(6) 0.0314(4) Uani d . 1
H H17 -0.0874 0.6881 0.1021 0.038 Uiso calc R 1
C C18 0.05522(19) 0.60221(18) 0.10331(7) 0.0442(5) Uani d . 1
H H18A 0.0930 0.6532 0.1209 0.066 Uiso calc R 1
H H18B 0.1044 0.5727 0.0828 0.066 Uiso calc R 1
H H18C 0.0268 0.5447 0.1205 0.066 Uiso calc R 1

loop_
_atom_site_aniso_label
_atom_site_aniso_U_11
_atom_site_aniso_U_22
_atom_site_aniso_U_33
_atom_site_aniso_U_12
_atom_site_aniso_U_13
_atom_site_aniso_U_23
Al1 0.02132(19) 0.02132(19) 0.0242(3) -0.0026(2) -0.00022(18) 0.00022(18)
Al2 0.01869(17) 0.01869(17) 0.0178(3) 0.0004(2) -0.00008(16) 0.00008(16)
Al3 0.0245(2) 0.0214(2) 0.01904(19) 0.00060(17) 0.00050(17) 0.00200(16)
O1 0.0229(6) 0.0323(6) 0.0386(7) -0.0037(5) -0.0041(5) -0.0029(5)
O2 0.0237(5) 0.0206(5) 0.0193(5) -0.0019(4) 0.0000(4) -0.0022(4)
O3 0.0198(5) 0.0209(5) 0.0213(5) 0.0022(4) -0.0011(4) 0.0016(4)
O4 0.0204(5) 0.0225(5) 0.0209(5) 0.0007(4) 0.0025(4) 0.0013(4)
O5 0.0397(7) 0.0402(7) 0.0201(5) 0.0037(6) -0.0025(5) 0.0009(5)
O6 0.0410(7) 0.0237(6) 0.0295(6) -0.0027(5) 0.0033(5) 0.0044(5)
C1 0.0304(10) 0.0500(12) 0.0562(12) -0.0068(8) 0.0108(9) -0.0115(10)
C2 0.0215(8) 0.0356(9) 0.0384(9) -0.0017(7) -0.0023(7) -0.0119(7)
C3 0.0353(11) 0.0579(14) 0.0533(12) 0.0062(10) -0.0174(9) -0.0117(11)
C4 0.0455(11) 0.0412(10) 0.0319(9) 0.0118(9) 0.0003(8) -0.0096(8)
C5 0.0306(8) 0.0250(8) 0.0208(6) -0.0008(6) 0.0015(6) -0.0030(6)
C6 0.0366(10) 0.0387(10) 0.0285(8) -0.0056(8) -0.0045(7) -0.0086(7)
C7 0.0305(9) 0.0298(9) 0.0364(9) 0.0072(7) 0.0019(7) -0.0021(7)
C8 0.0206(7) 0.0262(8) 0.0275(7) 0.0027(6) -0.0006(6) 0.0025(6)
C9 0.0282(9) 0.0410(10) 0.0330(8) 0.0067(7) -0.0070(7) -0.0021(7)
C10 0.0310(10) 0.0516(13) 0.0471(11) -0.0002(8) 0.0100(8) -0.0193(9)
C11 0.0194(7) 0.0303(8) 0.0279(7) 0.0029(6) 0.0030(6) 0.0045(6)
C12 0.0323(10) 0.0462(12) 0.0545(12) -0.0112(9) 0.0162(9) -0.0144(10)
C13 0.0759(17) 0.0562(14) 0.0289(9) -0.0167(12) 0.0121(10) 0.0010(9)
C14 0.0403(10) 0.0345(9) 0.0197(7) 0.0013(7) -0.0013(7) 0.0020(6)
C15 0.0611(14) 0.0456(11) 0.0311(8) -0.0035(10) -0.0083(9) -0.0058(8)
C16 0.0571(14) 0.0316(10) 0.0581(13) -0.0116(10) -0.0023(11) 0.0011(10)
C17 0.0388(10) 0.0233(8) 0.0319(8) -0.0007(7) 0.0063(7) 0.0046(6)
C18 0.0532(13) 0.0340(10) 0.0454(11) 0.0064(9) 0.0025(10) 0.0110(9)

loop_
_atom_type_symbol
_atom_type_description
_atom_type_scat_dispersion_real
_atom_type_scat_dispersion_imag
_atom_type_scat_source
C C 0.0033 0.0016 'International Tables Vol C Tables 4.2.6.8 and 6.1.1.4'
H H 0.0000 0.0000 'International Tables Vol C Tables 4.2.6.8 and 6.1.1.4'
O O 0.0106 0.0060 'International Tables Vol C Tables 4.2.6.8 and 6.1.1.4'
Al Al 0.0645 0.0514 'International Tables Vol C Tables 4.2.6.8 and 6.1.1.4'

loop_
_geom_angle_atom_site_label_1
_geom_angle_atom_site_label_2
_geom_angle_atom_site_label_3
_geom_angle_site_symmetry_1
_geom_angle_site_symmetry_3
_geom_angle
O1 Al1 O1 5_465 . 119.34(9)
O1 Al1 O2 5_465 . 106.11(6)
O1 Al1 O2 . . 118.89(6)
O1 Al1 O2 5_465 5_465 118.89(6)
O1 Al1 O2 . 5_465 106.11(6)
O2 Al1 O2 . 5_465 82.26(7)
O1 Al1 Al2 5_465 . 120.33(5)
O1 Al1 Al2 . . 120.33(5)
O2 Al1 Al2 . . 41.13(4)
O2 Al1 Al2 5_465 . 41.13(4)
O3 Al2 O3 5_465 . 168.73(8)
O3 Al2 O4 5_465 . 95.46(5)
O3 Al2 O4 . . 76.68(5)
O3 Al2 O4 5_465 5_465 76.68(5)
O3 Al2 O4 . 5_465 95.46(5)
O4 Al2 O4 . 5_465 92.91(7)
O3 Al2 O2 5_465 . 96.50(5)
O3 Al2 O2 . . 92.40(5)
O4 Al2 O2 . . 96.08(5)
O4 Al2 O2 5_465 . 169.22(5)
O3 Al2 O2 5_465 5_465 92.40(5)
O3 Al2 O2 . 5_465 96.50(5)
O4 Al2 O2 . 5_465 169.22(5)
O4 Al2 O2 5_465 5_465 96.08(5)
O2 Al2 O2 . 5_465 75.67(7)
O3 Al2 Al3 5_465 5_465 38.30(3)
O3 Al2 Al3 . 5_465 133.38(4)
O4 Al2 Al3 . 5_465 95.53(4)
O4 Al2 Al3 5_465 5_465 38.38(3)
O2 Al2 Al3 . 5_465 134.23(4)
O2 Al2 Al3 5_465 5_465 95.21(4)
O3 Al2 Al3 5_465 . 133.38(4)
O3 Al2 Al3 . . 38.30(3)
O4 Al2 Al3 . . 38.38(3)
O4 Al2 Al3 5_465 . 95.53(4)
O2 Al2 Al3 . . 95.21(3)
O2 Al2 Al3 5_465 . 134.23(4)
Al3 Al2 Al3 5_465 . 120.12(3)
O3 Al2 Al1 5_465 . 95.63(4)
O3 Al2 Al1 . . 95.63(4)
O4 Al2 Al1 . . 133.55(4)
O4 Al2 Al1 5_465 . 133.55(4)
O2 Al2 Al1 . . 37.83(3)
O2 Al2 Al1 5_465 . 37.83(3)
Al3 Al2 Al1 5_465 . 119.938(16)
Al3 Al2 Al1 . . 119.938(15)
O5 Al3 O6 . . 119.13(7)
O5 Al3 O4 . . 106.41(6)
O6 Al3 O4 . . 117.83(6)
O5 Al3 O3 . . 118.94(7)
O6 Al3 O3 . . 106.72(6)
O4 Al3 O3 . . 82.69(5)
O5 Al3 Al2 . . 120.50(5)
O6 Al3 Al2 . . 120.36(5)
O4 Al3 Al2 . . 41.45(4)
O3 Al3 Al2 . . 41.24(4)
C2 O1 Al1 . . 138.27(12)
C5 O2 Al1 . . 125.02(10)
C5 O2 Al2 . . 133.39(10)
Al1 O2 Al2 . . 101.03(5)
C8 O3 Al3 . . 126.32(10)
C8 O3 Al2 . . 131.78(10)
Al3 O3 Al2 . . 100.46(6)
C11 O4 Al3 . . 125.99(10)
C11 O4 Al2 . . 133.27(9)
Al3 O4 Al2 . . 100.18(5)
C14 O5 Al3 . . 146.90(13)
C17 O6 Al3 . . 133.51(12)
C2 C1 H1A . . 109.5
C2 C1 H1B . . 109.5
H1A C1 H1B . . 109.5
C2 C1 H1C . . 109.5
H1A C1 H1C . . 109.5
H1B C1 H1C . . 109.5
O1 C2 C3 . . 108.66(16)
O1 C2 C1 . . 110.51(16)
C3 C2 C1 . . 111.28(17)
O1 C2 H2 . . 108.8
C3 C2 H2 . . 108.8
C1 C2 H2 . . 108.8
C2 C3 H3A . . 109.5
C2 C3 H3B . . 109.5
H3A C3 H3B . . 109.5
C2 C3 H3C . . 109.5
H3A C3 H3C . . 109.5
H3B C3 H3C . . 109.5
C5 C4 H4A . . 109.5
C5 C4 H4B . . 109.5
H4A C4 H4B . . 109.5
C5 C4 H4C . . 109.5
H4A C4 H4C . . 109.5
H4B C4 H4C . . 109.5
O2 C5 C6 . . 109.83(14)
O2 C5 C4 . . 110.00(14)
C6 C5 C4 . . 109.74(15)
O2 C5 H5 . . 109.1
C6 C5 H5 . . 109.1
C4 C5 H5 . . 109.1
C5 C6 H6A . . 109.5
C5 C6 H6B . . 109.5
H6A C6 H6B . . 109.5
C5 C6 H6C . . 109.5
H6A C6 H6C . . 109.5
H6B C6 H6C . . 109.5
C8 C7 H7A . . 109.5
C8 C7 H7B . . 109.5
H7A C7 H7B . . 109.5
C8 C7 H7C . . 109.5
H7A C7 H7C . . 109.5
H7B C7 H7C . . 109.5
O3 C8 C9 . . 109.93(13)
O3 C8 C7 . . 109.82(14)
C9 C8 C7 . . 109.82(14)
O3 C8 H8 . . 109.1
C9 C8 H8 . . 109.1
C7 C8 H8 . . 109.1
C8 C9 H9A . . 109.5
C8 C9 H9B . . 109.5
H9A C9 H9B . . 109.5
C8 C9 H9C . . 109.5
H9A C9 H9C . . 109.5
H9B C9 H9C . . 109.5
C11 C10 H10A . . 109.5
C11 C10 H10B . . 109.5
H10A C10 H10B . . 109.5
C11 C10 H10C . . 109.5
H10A C10 H10C . . 109.5
H10B C10 H10C . . 109.5
O4 C11 C10 . . 110.79(14)
O4 C11 C12 . . 110.76(14)
C10 C11 C12 . . 110.65(16)
O4 C11 H11 . . 108.2
C10 C11 H11 . . 108.2
C12 C11 H11 . . 108.2
C11 C12 H12A . . 109.5
C11 C12 H12B . . 109.5
H12A C12 H12B . . 109.5
C11 C12 H12C . . 109.5
H12A C12 H12C . . 109.5
H12B C12 H12C . . 109.5
C14 C13 H13A . . 109.5
C14 C13 H13B . . 109.5
H13A C13 H13B . . 109.5
C14 C13 H13C . . 109.5
H13A C13 H13C . . 109.5
H13B C13 H13C . . 109.5
O5 C14 C13 . . 110.79(17)
O5 C14 C15 . . 108.29(16)
C13 C14 C15 . . 110.60(17)
O5 C14 H14 . . 109.0
C13 C14 H14 . . 109.0
C15 C14 H14 . . 109.0
C14 C15 H15A . . 109.5
C14 C15 H15B . . 109.5
H15A C15 H15B . . 109.5
C14 C15 H15C . . 109.5
H15A C15 H15C . . 109.5
H15B C15 H15C . . 109.5
C17 C16 H16A . . 109.5
C17 C16 H16B . . 109.5
H16A C16 H16B . . 109.5
C17 C16 H16C . . 109.5
H16A C16 H16C . . 109.5
H16B C16 H16C . . 109.5
O6 C17 C16 . . 109.60(16)
O6 C17 C18 . . 110.21(16)
C16 C17 C18 . . 111.36(17)
O6 C17 H17 . . 108.5
C16 C17 H17 . . 108.5
C18 C17 H17 . . 108.5
C17 C18 H18A . . 109.5
C17 C18 H18B . . 109.5
H18A C18 H18B . . 109.5
C17 C18 H18C . . 109.5
H18A C18 H18C . . 109.5
H18B C18 H18C . . 109.5

loop_
_geom_bond_atom_site_label_1
_geom_bond_atom_site_label_2
_geom_bond_site_symmetry_2
_geom_bond_distance
Al1 O1 5_465 1.7066(13)
Al1 O1 . 1.7066(13)
Al1 O2 . 1.7994(12)
Al1 O2 5_465 1.7994(12)
Al1 Al2 . 2.8794(9)
Al2 O3 5_465 1.9172(11)
Al2 O3 . 1.9172(11)
Al2 O4 . 1.9234(11)
Al2 O4 5_465 1.9234(11)
Al2 O2 . 1.9297(12)
Al2 O2 5_465 1.9297(12)
Al2 Al3 5_465 2.8601(7)
Al2 Al3 . 2.8601(6)
Al3 O5 . 1.6946(13)
Al3 O6 . 1.7110(14)
Al3 O4 . 1.8039(12)
Al3 O3 . 1.8027(12)
O1 C2 . 1.408(2)
O2 C5 . 1.4496(18)
O3 C8 . 1.4499(19)
O4 C11 . 1.4527(19)
O5 C14 . 1.4007(19)
O6 C17 . 1.406(2)
C1 C2 . 1.522(3)
C1 H1A . 0.9600
C1 H1B . 0.9600
C1 H1C . 0.9600
C2 C3 . 1.518(3)
C2 H2 . 0.9800
C3 H3A . 0.9600
C3 H3B . 0.9600
C3 H3C . 0.9600
C4 C5 . 1.525(3)
C4 H4A . 0.9600
C4 H4B . 0.9600
C4 H4C . 0.9600
C5 C6 . 1.519(2)
C5 H5 . 0.9800
C6 H6A . 0.9600
C6 H6B . 0.9600
C6 H6C . 0.9600
C7 C8 . 1.526(2)
C7 H7A . 0.9600
C7 H7B . 0.9600
C7 H7C . 0.9600
C8 C9 . 1.519(2)
C8 H8 . 0.9800
C9 H9A . 0.9600
C9 H9B . 0.9600
C9 H9C . 0.9600
C10 C11 . 1.503(2)
C10 H10A . 0.9600
C10 H10B . 0.9600
C10 H10C . 0.9600
C11 C12 . 1.503(3)
C11 H11 . 0.9800
C12 H12A . 0.9600
C12 H12B . 0.9600
C12 H12C . 0.9600
C13 C14 . 1.509(3)
C13 H13A . 0.9600
C13 H13B . 0.9600
C13 H13C . 0.9600
C14 C15 . 1.520(3)
C14 H14 . 0.9800
C15 H15A . 0.9600
C15 H15B . 0.9600
C15 H15C . 0.9600
C16 C17 . 1.509(3)
C16 H16A . 0.9600
C16 H16B . 0.9600
C16 H16C . 0.9600
C17 C18 . 1.519(3)
C17 H17 . 0.9800
C18 H18A . 0.9600
C18 H18B . 0.9600
C18 H18C . 0.9600

loop_
_geom_torsion_atom_site_label_1
_geom_torsion_atom_site_label_2
_geom_torsion_atom_site_label_3
_geom_torsion_atom_site_label_4
_geom_torsion_site_symmetry_1
_geom_torsion_site_symmetry_4
_geom_torsion
O1 Al1 Al2 O3 5_465 5_465 13.79(6)
O1 Al1 Al2 O3 . 5_465 -166.21(6)
O2 Al1 Al2 O3 . 5_465 93.36(6)
O2 Al1 Al2 O3 5_465 5_465 -86.64(6)
O1 Al1 Al2 O3 5_465 . -166.21(6)
O1 Al1 Al2 O3 . . 13.79(6)
O2 Al1 Al2 O3 . . -86.64(6)
O2 Al1 Al2 O3 5_465 . 93.36(6)
O1 Al1 Al2 O4 5_465 . -89.25(7)
O1 Al1 Al2 O4 . . 90.75(7)
O2 Al1 Al2 O4 . . -9.69(7)
O2 Al1 Al2 O4 5_465 . 170.31(7)
O1 Al1 Al2 O4 5_465 5_465 90.75(7)
O1 Al1 Al2 O4 . 5_465 -89.25(7)
O2 Al1 Al2 O4 . 5_465 170.31(7)
O2 Al1 Al2 O4 5_465 5_465 -9.69(7)
O1 Al1 Al2 O2 5_465 . -79.57(7)
O1 Al1 Al2 O2 . . 100.43(7)
O2 Al1 Al2 O2 5_465 . 180.0
O1 Al1 Al2 O2 5_465 5_465 100.43(7)
O1 Al1 Al2 O2 . 5_465 -79.57(7)
O2 Al1 Al2 O2 . 5_465 180.0
O1 Al1 Al2 Al3 5_465 5_465 45.23(5)
O1 Al1 Al2 Al3 . 5_465 -134.77(5)
O2 Al1 Al2 Al3 . 5_465 124.80(6)
O2 Al1 Al2 Al3 5_465 5_465 -55.20(6)
O1 Al1 Al2 Al3 5_465 . -134.77(5)
O1 Al1 Al2 Al3 . . 45.23(5)
O2 Al1 Al2 Al3 . . -55.20(6)
O2 Al1 Al2 Al3 5_465 . 124.80(6)
O3 Al2 Al3 O5 5_465 . -90.94(8)
O3 Al2 Al3 O5 . . 100.37(8)
O4 Al2 Al3 O5 . . -80.11(8)
O4 Al2 Al3 O5 5_465 . -167.81(7)
O2 Al2 Al3 O5 . . 13.10(7)
O2 Al2 Al3 O5 5_465 . 88.15(8)
Al3 Al2 Al3 O5 5_465 . -136.51(6)
Al1 Al2 Al3 O5 . . 43.49(6)
O3 Al2 Al3 O6 5_465 . 88.04(8)
O3 Al2 Al3 O6 . . -80.66(8)
O4 Al2 Al3 O6 . . 98.86(8)
O4 Al2 Al3 O6 5_465 . 11.16(7)
O2 Al2 Al3 O6 . . -167.92(7)
O2 Al2 Al3 O6 5_465 . -92.88(8)
Al3 Al2 Al3 O6 5_465 . 42.46(6)
Al1 Al2 Al3 O6 . . -137.54(6)
O3 Al2 Al3 O4 5_465 . -10.83(7)
O3 Al2 Al3 O4 . . -179.52(8)
O4 Al2 Al3 O4 5_465 . -87.70(8)
O2 Al2 Al3 O4 . . 93.21(6)
O2 Al2 Al3 O4 5_465 . 168.26(8)
Al3 Al2 Al3 O4 5_465 . -56.40(5)
Al1 Al2 Al3 O4 . . 123.60(5)
O3 Al2 Al3 O3 5_465 . 168.70(7)
O4 Al2 Al3 O3 . . 179.52(8)
O4 Al2 Al3 O3 5_465 . 91.82(6)
O2 Al2 Al3 O3 . . -87.26(7)
O2 Al2 Al3 O3 5_465 . -12.22(7)
Al3 Al2 Al3 O3 5_465 . 123.12(6)
Al1 Al2 Al3 O3 . . -56.88(6)
O1 Al1 O1 C2 5_465 . 25.16(16)
O2 Al1 O1 C2 . . -107.20(18)
O2 Al1 O1 C2 5_465 . 162.84(17)
Al2 Al1 O1 C2 . . -154.84(16)
O1 Al1 O2 C5 5_465 . -69.64(13)
O1 Al1 O2 C5 . . 68.26(13)
O2 Al1 O2 C5 5_465 . 172.44(15)
Al2 Al1 O2 C5 . . 172.44(15)
O1 Al1 O2 Al2 5_465 . 117.92(6)
O1 Al1 O2 Al2 . . -104.18(7)
O2 Al1 O2 Al2 5_465 . 0.0
O3 Al2 O2 C5 5_465 . 97.71(14)
O3 Al2 O2 C5 . . -75.37(14)
O4 Al2 O2 C5 . . 1.48(14)
O4 Al2 O2 C5 5_465 . 147.8(2)
O2 Al2 O2 C5 5_465 . -171.47(17)
Al3 Al2 O2 C5 5_465 . 105.30(13)
Al3 Al2 O2 C5 . . -37.08(14)
Al1 Al2 O2 C5 . . -171.47(17)
O3 Al2 O2 Al1 5_465 . -90.82(6)
O3 Al2 O2 Al1 . . 96.10(5)
O4 Al2 O2 Al1 . . 172.95(5)
O4 Al2 O2 Al1 5_465 . -40.7(3)
O2 Al2 O2 Al1 5_465 . 0.0
Al3 Al2 O2 Al1 5_465 . -83.23(6)
Al3 Al2 O2 Al1 . . 134.39(4)
O5 Al3 O3 C8 . . 63.16(14)
O6 Al3 O3 C8 . . -75.17(13)
O4 Al3 O3 C8 . . 167.90(12)
Al2 Al3 O3 C8 . . 167.58(15)
O5 Al3 O3 Al2 . . -104.43(7)
O6 Al3 O3 Al2 . . 117.25(6)
O4 Al3 O3 Al2 . . 0.32(5)
O3 Al2 O3 C8 5_465 . 146.61(13)
O4 Al2 O3 C8 . . -166.87(13)
O4 Al2 O3 C8 5_465 . 101.43(13)
O2 Al2 O3 C8 . . -71.19(13)
O2 Al2 O3 C8 5_465 . 4.65(13)
Al3 Al2 O3 C8 5_465 . 108.15(13)
Al3 Al2 O3 C8 . . -166.57(16)
Al1 Al2 O3 C8 . . -33.39(13)
O3 Al2 O3 Al3 5_465 . -46.8(2)
O4 Al2 O3 Al3 . . -0.30(5)
O4 Al2 O3 Al3 5_465 . -92.01(6)
O2 Al2 O3 Al3 . . 95.38(6)
O2 Al2 O3 Al3 5_465 . 171.22(5)
Al3 Al2 O3 Al3 5_465 . -85.28(6)
Al1 Al2 O3 Al3 . . 133.17(4)
O5 Al3 O4 C11 . . -69.86(13)
O6 Al3 O4 C11 . . 66.96(13)
O3 Al3 O4 C11 . . 172.05(12)
Al2 Al3 O4 C11 . . 172.37(15)
O5 Al3 O4 Al2 . . 117.77(7)
O6 Al3 O4 Al2 . . -105.41(7)
O3 Al3 O4 Al2 . . -0.32(5)
O3 Al2 O4 C11 5_465 . 0.60(14)
O3 Al2 O4 C11 . . -171.21(14)
O4 Al2 O4 C11 5_465 . -76.28(13)
O2 Al2 O4 C11 . . 97.76(14)
O2 Al2 O4 C11 5_465 . 137.2(2)
Al3 Al2 O4 C11 5_465 . -37.88(13)
Al3 Al2 O4 C11 . . -171.51(16)
Al1 Al2 O4 C11 . . 103.72(13)
O3 Al2 O4 Al3 5_465 . 172.12(5)
O3 Al2 O4 Al3 . . 0.30(5)
O4 Al2 O4 Al3 5_465 . 95.23(6)
O2 Al2 O4 Al3 . . -90.73(5)
O2 Al2 O4 Al3 5_465 . -51.3(3)
Al3 Al2 O4 Al3 5_465 . 133.63(4)
Al1 Al2 O4 Al3 . . -84.77(6)
O6 Al3 O5 C14 . . 35.9(3)
O4 Al3 O5 C14 . . 172.1(2)
O3 Al3 O5 C14 . . -97.3(2)
Al2 Al3 O5 C14 . . -145.1(2)
O5 Al3 O6 C17 . . 21.18(19)
O4 Al3 O6 C17 . . -110.12(16)
O3 Al3 O6 C17 . . 159.41(16)
Al2 Al3 O6 C17 . . -157.81(15)
Al1 O1 C2 C3 . . 152.14(16)
Al1 O1 C2 C1 . . -85.5(2)
Al1 O2 C5 C6 . . -32.61(18)
Al2 O2 C5 C6 . . 137.16(13)
Al1 O2 C5 C4 . . 88.28(16)
Al2 O2 C5 C4 . . -101.95(17)
Al3 O3 C8 C9 . . -37.91(19)
Al2 O3 C8 C9 . . 125.61(13)
Al3 O3 C8 C7 . . 83.03(15)
Al2 O3 C8 C7 . . -113.45(14)
Al3 O4 C11 C10 . . 77.18(18)
Al2 O4 C11 C10 . . -113.17(16)
Al3 O4 C11 C12 . . -46.01(19)
Al2 O4 C11 C12 . . 123.65(15)
Al3 O5 C14 C13 . . -85.5(3)
Al3 O5 C14 C15 . . 153.1(2)
Al3 O6 C17 C16 . . 148.14(16)
Al3 O6 C17 C18 . . -89.0(2)
